data_4515103
loop_
_publ_author_name
'Liu, Guo-Cheng'
'Lu, Xue'
'Li, Xiao-Wu'
'Wang, Xiu-Li'
'Xu, Na'
'Li, Yan'
'Lin, Hong-Yan'
'Chen, Yong-Qiang'

_publ_section_title
;
 Metal/Carboxylate-Induced Versatile Structures of Nine 0D \\rightarrow 3D
 Complexes with Different Fluorescent and Electrochemical Behaviors
;
_journal_issue 17
_journal_name_full 'ACS Omega'
_journal_page_first 17366
_journal_paper_doi 10.1021/acsomega.9b02124
_journal_volume 4
_journal_year 2019
_chemical_formula_moiety 'C25 H22 N4 Ni O8 S, H2 O'
_chemical_formula_sum 'C25 H24 N4 Ni O9 S'
_chemical_formula_weight 615.23
_space_group_crystal_system orthorhombic
_space_group_IT_number 56
_space_group_name_Hall '-P 2ab 2ac'
_space_group_name_H-M_alt 'P c c n'
_symmetry_space_group_name_Hall '-P 2ab 2ac'
_symmetry_space_group_name_H-M 'P c c n'
_atom_sites_solution_hydrogens mixed
_audit_creation_method SHELXL-2014/7
_cell_angle_alpha 90
_cell_angle_beta 90
_cell_angle_gamma 90
_cell_formula_units_Z 8
_cell_length_a 21.5233(18)
_cell_length_b 24.378(2)
_cell_length_c 10.1884(9)
_cell_measurement_reflns_used 9984
_cell_measurement_temperature 295(2)
_cell_measurement_theta_max 28.24
_cell_measurement_theta_min 2.36
_cell_volume 5345.8(8)
_computing_cell_refinement 'SAINT (Bruker, 2007)'
_computing_data_collection 'APEX2 (Bruker, 2007)'
_computing_data_reduction 'SAINT (Bruker, 2007)'
_computing_molecular_graphics SHELXTL
_computing_publication_material SHELXTL
_computing_structure_refinement 'SHELXL-2014/7 (Sheldrick, 2014)'
_computing_structure_solution 'SHELXTL (Sheldrick, 2008)'
_diffrn_ambient_temperature 295(2)
_diffrn_measured_fraction_theta_full 1.000
_diffrn_measured_fraction_theta_max 0.999
_diffrn_measurement_device_type 'Bruker APEXII CCD'
_diffrn_measurement_method '\f and \w scans'
_diffrn_radiation_type MoK\a
_diffrn_radiation_wavelength 0.71073
_diffrn_reflns_av_R_equivalents 0.0312
_diffrn_reflns_av_unetI/netI 0.0213
_diffrn_reflns_Laue_measured_fraction_full 1.000
_diffrn_reflns_Laue_measured_fraction_max 0.999
_diffrn_reflns_limit_h_max 19
_diffrn_reflns_limit_h_min -25
_diffrn_reflns_limit_k_max 28
_diffrn_reflns_limit_k_min -29
_diffrn_reflns_limit_l_max 12
_diffrn_reflns_limit_l_min -11
_diffrn_reflns_number 29527
_diffrn_reflns_point_group_measured_fraction_full 1.000
_diffrn_reflns_point_group_measured_fraction_max 0.999
_diffrn_reflns_theta_full 25.242
_diffrn_reflns_theta_max 25.360
_diffrn_reflns_theta_min 1.262
_exptl_absorpt_coefficient_mu 0.864
_exptl_absorpt_correction_T_max 0.881
_exptl_absorpt_correction_T_min 0.814
_exptl_absorpt_correction_type multi-scan
_exptl_absorpt_process_details '(SADABS; Sheldrick, 1996)'
_exptl_crystal_colour green
_exptl_crystal_density_diffrn 1.529
_exptl_crystal_density_method 'not measured'
_exptl_crystal_description block
_exptl_crystal_F_000 2544
_exptl_crystal_size_max 0.220
_exptl_crystal_size_mid 0.200
_exptl_crystal_size_min 0.150
_refine_diff_density_max 0.835
_refine_diff_density_min -0.361
_refine_diff_density_rms 0.055
_refine_ls_extinction_method none
_refine_ls_goodness_of_fit_ref 1.035
_refine_ls_hydrogen_treatment constr
_refine_ls_matrix_type full
_refine_ls_number_parameters 362
_refine_ls_number_reflns 4900
_refine_ls_number_restraints 0
_refine_ls_restrained_S_all 1.035
_refine_ls_R_factor_all 0.0398
_refine_ls_R_factor_gt 0.0320
_refine_ls_shift/su_max 0.002
_refine_ls_shift/su_mean 0.000
_refine_ls_structure_factor_coef Fsqd
_refine_ls_weighting_details 'w=1/[\s^2^(Fo^2^)+(0.0411P)^2^+4.4291P] where P=(Fo^2^+2Fc^2^)/3'
_refine_ls_weighting_scheme calc
_refine_ls_wR_factor_gt 0.0802
_refine_ls_wR_factor_ref 0.0851
_reflns_Friedel_coverage 0.000
_reflns_number_gt 4203
_reflns_number_total 4900
_reflns_threshold_expression 'I > 2\s(I)'
_cod_data_source_file ao9b02124_si_001.cif
_cod_data_source_block 3
_cod_database_code 4515103
_shelx_shelxl_version_number 2014/7
_shelx_space_group_comment
;
The symmetry employed for this shelxl refinement is uniquely defined
by the following loop, which should always be used as a source of
symmetry information in preference to the above space-group names.
They are only intended as comments.
;
_shelx_estimated_absorpt_t_min 0.833
_shelx_estimated_absorpt_t_max 0.881

loop_
_space_group_symop_operation_xyz
'x, y, z'
'-x+1/2, -y+1/2, z'
'-x, y+1/2, -z+1/2'
'x+1/2, -y, -z+1/2'
'-x, -y, -z'
'x-1/2, y-1/2, -z'
'x, -y-1/2, z-1/2'
'-x-1/2, y, z-1/2'

loop_
_atom_site_label
_atom_site_type_symbol
_atom_site_fract_x
_atom_site_fract_y
_atom_site_fract_z
_atom_site_U_iso_or_equiv
_atom_site_adp_type
_atom_site_occupancy
_atom_site_site_symmetry_order
_atom_site_calc_flag
_atom_site_refinement_flags_posn
_atom_site_refinement_flags_adp
Ni1 Ni 0.56611(2) 0.84963(2) 0.45285(3) 0.02244(9) Uani 1 1 d . .
S1 S 0.79432(3) 1.11252(2) 0.46319(5) 0.02934(14) Uani 1 1 d . .
O1W O 0.60555(8) 0.78953(6) 0.57225(16) 0.0365(4) Uani 1 1 d . .
H1A H 0.6007 0.8044 0.6470 0.044 Uiso 1 1 d R U
H1B H 0.5869 0.7588 0.5665 0.044 Uiso 1 1 d R U
O2W O 0.54352(8) 0.78653(6) 0.32291(16) 0.0337(4) Uani 1 1 d . .
H2A H 0.5166 0.8017 0.2728 0.040 Uiso 1 1 d R U
H2B H 0.5294 0.7564 0.3553 0.040 Uiso 1 1 d R U
O3W O 0.54086(14) 0.69335(8) 0.4761(2) 0.0797(8) Uani 1 1 d . .
H3A H 0.5198 0.6728 0.5292 0.096 Uiso 1 1 d R U
H3B H 0.5575 0.6723 0.4169 0.096 Uiso 1 1 d R U
O1 O 0.73764(8) 1.00211(6) 0.48462(15) 0.0355(4) Uani 1 1 d . .
O2 O 0.85047(10) 1.22036(7) 0.52664(17) 0.0512(5) Uani 1 1 d . .
O3 O 0.52888(7) 0.90863(6) 0.33340(14) 0.0275(3) Uani 1 1 d . .
O4 O 0.48171(9) 0.85651(6) 0.18275(17) 0.0397(4) Uani 1 1 d . .
O5 O 0.41428(7) 1.08954(6) 0.41420(14) 0.0262(3) Uani 1 1 d . .
O6 O 0.41076(10) 1.14059(6) 0.23298(16) 0.0434(4) Uani 1 1 d . .
N1 N 0.65212(8) 0.85958(7) 0.35856(18) 0.0275(4) Uani 1 1 d . .
N2 N 0.75638(8) 0.97427(7) 0.27593(17) 0.0276(4) Uani 1 1 d . .
H2C H 0.7726 0.9840 0.2024 0.033 Uiso 1 1 calc R U
N3 N 0.86377(9) 1.24981(8) 0.31815(18) 0.0344(5) Uani 1 1 d . .
H3C H 0.8580 1.2432 0.2361 0.041 Uiso 1 1 calc R U
N4 N 0.97596(9) 1.34634(7) 0.45819(18) 0.0277(4) Uani 1 1 d . .
C1 C 0.67801(13) 0.82017(10) 0.2854(3) 0.0527(8) Uani 1 1 d . .
H1 H 0.6607 0.7852 0.2871 0.063 Uiso 1 1 calc R U
C2 C 0.72924(15) 0.82927(11) 0.2077(4) 0.0667(10) Uani 1 1 d . .
H2 H 0.7458 0.8009 0.1576 0.080 Uiso 1 1 calc R U
C3 C 0.75573(12) 0.88046(10) 0.2046(3) 0.0456(7) Uani 1 1 d . .
H3 H 0.7899 0.8876 0.1513 0.055 Uiso 1 1 calc R U
C4 C 0.73056(10) 0.92103(8) 0.2824(2) 0.0250(4) Uani 1 1 d . .
C5 C 0.67853(10) 0.90927(8) 0.3570(2) 0.0238(4) Uani 1 1 d . .
H5 H 0.6612 0.9370 0.4080 0.029 Uiso 1 1 calc R U
C6 C 0.75793(9) 1.01115(8) 0.3740(2) 0.0240(4) Uani 1 1 d . .
C7 C 0.78592(10) 1.06487(8) 0.3405(2) 0.0245(4) Uani 1 1 d . .
C8 C 0.80714(11) 1.08416(9) 0.2229(2) 0.0320(5) Uani 1 1 d . .
H8 H 0.8068 1.0638 0.1457 0.038 Uiso 1 1 calc R U
C9 C 0.82958(12) 1.13830(9) 0.2314(2) 0.0339(5) Uani 1 1 d . .
H9 H 0.8453 1.1578 0.1603 0.041 Uiso 1 1 calc R U
C10 C 0.82573(10) 1.15889(9) 0.3552(2) 0.0275(5) Uani 1 1 d . .
C11 C 0.84743(11) 1.21182(9) 0.4084(2) 0.0322(5) Uani 1 1 d . .
C12 C 0.89036(10) 1.30053(9) 0.3577(2) 0.0283(5) Uani 1 1 d . .
C13 C 0.85953(11) 1.34950(9) 0.3393(2) 0.0339(5) Uani 1 1 d . .
H13 H 0.8210 1.3506 0.2983 0.041 Uiso 1 1 calc R U
C14 C 0.88771(11) 1.39664(9) 0.3837(2) 0.0340(5) Uani 1 1 d . .
H14 H 0.8678 1.4303 0.3746 0.041 Uiso 1 1 calc R U
C15 C 0.94527(11) 1.39395(9) 0.4415(2) 0.0298(5) Uani 1 1 d . .
H15 H 0.9638 1.4263 0.4701 0.036 Uiso 1 1 calc R U
C16 C 0.94804(11) 1.30064(9) 0.4168(2) 0.0291(5) Uani 1 1 d . .
H16 H 0.9684 1.2673 0.4283 0.035 Uiso 1 1 calc R U
C17 C 0.49323(10) 0.90189(8) 0.2372(2) 0.0256(5) Uani 1 1 d . .
C18 C 0.46117(9) 0.95191(8) 0.1840(2) 0.0241(4) Uani 1 1 d . .
C19 C 0.45303(10) 0.99838(8) 0.2610(2) 0.0248(4) Uani 1 1 d . .
H19 H 0.4668 0.9984 0.3475 0.030 Uiso 1 1 calc R U
C20 C 0.42440(10) 1.04472(9) 0.2097(2) 0.0246(4) Uani 1 1 d . .
C21 C 0.40410(10) 1.04406(9) 0.0795(2) 0.0276(5) Uani 1 1 d . .
H21 H 0.3857 1.0752 0.0441 0.033 Uiso 1 1 calc R U
C22 C 0.41098(10) 0.99774(9) 0.0021(2) 0.0274(5) Uani 1 1 d . .
C23 C 0.43923(10) 0.95180(9) 0.0557(2) 0.0260(5) Uani 1 1 d . .
H23 H 0.4436 0.9203 0.0049 0.031 Uiso 1 1 calc R U
C24 C 0.41589(10) 1.09564(8) 0.2911(2) 0.0260(5) Uani 1 1 d . .
C25 C 0.38763(12) 0.99678(11) -0.1368(2) 0.0404(6) Uani 1 1 d . .
H25A H 0.3470 0.9805 -0.1390 0.061 Uiso 1 1 calc R U
H25B H 0.4155 0.9756 -0.1902 0.061 Uiso 1 1 calc R U
H25C H 0.3855 1.0336 -0.1699 0.061 Uiso 1 1 calc R U

loop_
_atom_site_aniso_label
_atom_site_aniso_U_11
_atom_site_aniso_U_22
_atom_site_aniso_U_33
_atom_site_aniso_U_23
_atom_site_aniso_U_13
_atom_site_aniso_U_12
Ni1 0.02709(16) 0.01496(14) 0.02527(15) 0.00148(10) 0.00105(11) -0.00159(10)
S1 0.0375(3) 0.0259(3) 0.0247(3) -0.0018(2) 0.0013(2) -0.0074(2)
O1W 0.0509(10) 0.0210(8) 0.0375(9) 0.0036(7) -0.0003(8) 0.0032(7)
O2W 0.0428(9) 0.0192(8) 0.0391(9) -0.0002(7) -0.0007(7) -0.0023(7)
O3W 0.146(2) 0.0266(10) 0.0665(14) 0.0017(9) 0.0548(15) -0.0008(12)
O1 0.0504(11) 0.0306(9) 0.0254(8) -0.0023(7) 0.0058(7) -0.0109(8)
O2 0.0833(15) 0.0406(10) 0.0298(10) -0.0043(8) -0.0021(9) -0.0264(10)
O3 0.0340(8) 0.0203(7) 0.0282(8) 0.0034(6) -0.0059(7) -0.0002(6)
O4 0.0549(11) 0.0252(8) 0.0391(10) -0.0083(7) -0.0116(8) 0.0059(7)
O5 0.0339(8) 0.0220(7) 0.0229(8) 0.0000(6) 0.0010(6) -0.0024(6)
O6 0.0757(13) 0.0241(8) 0.0305(9) 0.0057(7) 0.0040(9) 0.0082(8)
N1 0.0278(9) 0.0200(9) 0.0346(10) -0.0001(7) 0.0037(8) -0.0008(7)
N2 0.0329(10) 0.0270(10) 0.0229(9) 0.0000(7) 0.0050(8) -0.0085(8)
N3 0.0471(12) 0.0284(10) 0.0278(10) 0.0002(8) -0.0089(9) -0.0135(9)
N4 0.0295(10) 0.0210(9) 0.0326(10) -0.0001(7) -0.0035(8) -0.0041(7)
C1 0.0488(16) 0.0251(13) 0.084(2) -0.0152(13) 0.0255(15) -0.0094(11)
C2 0.0591(19) 0.0322(15) 0.109(3) -0.0260(16) 0.0446(19) -0.0072(13)
C3 0.0387(14) 0.0369(14) 0.0613(18) -0.0121(12) 0.0210(13) -0.0069(11)
C4 0.0256(11) 0.0234(10) 0.0261(11) -0.0003(8) -0.0016(9) -0.0022(8)
C5 0.0267(11) 0.0213(10) 0.0234(10) -0.0011(8) -0.0011(8) -0.0005(8)
C6 0.0213(10) 0.0248(10) 0.0260(11) 0.0009(8) -0.0030(8) -0.0006(8)
C7 0.0245(11) 0.0233(10) 0.0257(11) -0.0024(8) -0.0028(9) -0.0019(8)
C8 0.0416(13) 0.0296(12) 0.0249(11) -0.0031(9) -0.0033(10) -0.0075(10)
C9 0.0453(14) 0.0299(12) 0.0264(12) 0.0033(9) 0.0011(10) -0.0116(10)
C10 0.0277(11) 0.0258(11) 0.0291(11) 0.0022(9) -0.0032(9) -0.0064(9)
C11 0.0368(13) 0.0286(12) 0.0314(12) -0.0019(10) -0.0047(10) -0.0087(10)
C12 0.0327(12) 0.0260(11) 0.0261(11) 0.0014(9) -0.0020(9) -0.0083(9)
C13 0.0294(12) 0.0364(13) 0.0358(13) 0.0063(10) -0.0057(10) -0.0031(10)
C14 0.0374(13) 0.0261(12) 0.0385(13) 0.0062(10) -0.0010(11) 0.0027(10)
C15 0.0354(13) 0.0196(11) 0.0344(12) 0.0004(9) -0.0006(10) -0.0042(9)
C16 0.0340(12) 0.0198(11) 0.0336(12) 0.0003(9) -0.0037(10) -0.0002(9)
C17 0.0290(11) 0.0240(11) 0.0237(11) -0.0011(8) 0.0037(9) 0.0004(9)
C18 0.0225(10) 0.0255(11) 0.0243(10) 0.0005(8) 0.0004(8) -0.0024(8)
C19 0.0274(11) 0.0261(11) 0.0209(10) 0.0016(8) -0.0017(8) -0.0003(9)
C20 0.0242(11) 0.0253(11) 0.0244(11) 0.0016(8) 0.0005(8) -0.0017(8)
C21 0.0267(11) 0.0278(11) 0.0283(11) 0.0069(9) -0.0024(9) 0.0005(9)
C22 0.0262(11) 0.0340(12) 0.0221(10) 0.0015(9) -0.0020(9) -0.0034(9)
C23 0.0266(11) 0.0271(11) 0.0241(11) -0.0038(8) -0.0001(9) -0.0027(8)
C24 0.0262(11) 0.0245(11) 0.0274(12) 0.0023(9) -0.0002(9) -0.0005(9)
C25 0.0452(15) 0.0485(15) 0.0274(12) 0.0027(11) -0.0090(11) -0.0017(12)

loop_
_atom_type_symbol
_atom_type_description
_atom_type_scat_dispersion_real
_atom_type_scat_dispersion_imag
_atom_type_scat_source
C C 0.0033 0.0016 'International Tables Vol C Tables 4.2.6.8 and 6.1.1.4'
H H 0.0000 0.0000 'International Tables Vol C Tables 4.2.6.8 and 6.1.1.4'
N N 0.0061 0.0033 'International Tables Vol C Tables 4.2.6.8 and 6.1.1.4'
O O 0.0106 0.0060 'International Tables Vol C Tables 4.2.6.8 and 6.1.1.4'
S S 0.1246 0.1234 'International Tables Vol C Tables 4.2.6.8 and 6.1.1.4'
Ni Ni 0.3393 1.1124 'International Tables Vol C Tables 4.2.6.8 and 6.1.1.4'

loop_
_geom_angle_atom_site_label_1
_geom_angle_atom_site_label_2
_geom_angle_atom_site_label_3
_geom_angle
_geom_angle_site_symmetry_1
_geom_angle_site_symmetry_3
O3 Ni1 O5 88.00(6) . 5_676
O3 Ni1 O1W 178.90(7) . .
O5 Ni1 O1W 92.23(6) 5_676 .
O3 Ni1 O2W 92.84(6) . .
O5 Ni1 O2W 177.70(6) 5_676 .
O1W Ni1 O2W 86.97(6) . .
O3 Ni1 N1 89.54(7) . .
O5 Ni1 N1 92.13(6) 5_676 .
O1W Ni1 N1 89.38(7) . .
O2W Ni1 N1 90.02(7) . .
O3 Ni1 N4 85.60(7) . 6_556
O5 Ni1 N4 86.22(6) 5_676 6_556
O1W Ni1 N4 95.49(7) . 6_556
O2W Ni1 N4 91.71(7) . 6_556
N1 Ni1 N4 174.91(7) . 6_556
C7 S1 C10 91.18(10) . .
Ni1 O1W H1A 99.9 . .
Ni1 O1W H1B 112.7 . .
H1A O1W H1B 112.3 . .
Ni1 O2W H2A 102.6 . .
Ni1 O2W H2B 117.9 . .
H2A O2W H2B 110.9 . .
H3A O3W H3B 108.0 . .
C17 O3 Ni1 127.68(13) . .
C24 O5 Ni1 124.37(13) . 5_676
C1 N1 C5 117.8(2) . .
C1 N1 Ni1 122.64(15) . .
C5 N1 Ni1 118.98(14) . .
C6 N2 C4 126.08(18) . .
C6 N2 H2C 117.0 . .
C4 N2 H2C 117.0 . .
C11 N3 C12 120.53(18) . .
C11 N3 H3C 119.7 . .
C12 N3 H3C 119.7 . .
C16 N4 C15 117.32(19) . .
C16 N4 Ni1 124.93(15) . 6_666
C15 N4 Ni1 117.74(14) . 6_666
N1 C1 C2 122.6(2) . .
N1 C1 H1 118.7 . .
C2 C1 H1 118.7 . .
C3 C2 C1 119.5(2) . .
C3 C2 H2 120.2 . .
C1 C2 H2 120.2 . .
C2 C3 C4 118.4(2) . .
C2 C3 H3 120.8 . .
C4 C3 H3 120.8 . .
C3 C4 C5 119.0(2) . .
C3 C4 N2 118.5(2) . .
C5 C4 N2 122.29(19) . .
N1 C5 C4 122.54(19) . .
N1 C5 H5 118.7 . .
C4 C5 H5 118.7 . .
O1 C6 N2 123.58(19) . .
O1 C6 C7 120.97(19) . .
N2 C6 C7 115.44(18) . .
C8 C7 C6 129.99(19) . .
C8 C7 S1 111.76(16) . .
C6 C7 S1 118.26(15) . .
C7 C8 C9 112.5(2) . .
C7 C8 H8 123.7 . .
C9 C8 H8 123.7 . .
C10 C9 C8 112.5(2) . .
C10 C9 H9 123.8 . .
C8 C9 H9 123.8 . .
C9 C10 C11 130.1(2) . .
C9 C10 S1 112.05(16) . .
C11 C10 S1 117.71(17) . .
O2 C11 N3 122.6(2) . .
O2 C11 C10 121.8(2) . .
N3 C11 C10 115.6(2) . .
C16 C12 C13 119.4(2) . .
C16 C12 N3 119.2(2) . .
C13 C12 N3 121.4(2) . .
C14 C13 C12 117.8(2) . .
C14 C13 H13 121.1 . .
C12 C13 H13 121.1 . .
C15 C14 C13 119.9(2) . .
C15 C14 H14 120.0 . .
C13 C14 H14 120.0 . .
N4 C15 C14 122.6(2) . .
N4 C15 H15 118.7 . .
C14 C15 H15 118.7 . .
N4 C16 C12 123.0(2) . .
N4 C16 H16 118.5 . .
C12 C16 H16 118.5 . .
O3 C17 O4 125.3(2) . .
O3 C17 C18 117.14(18) . .
O4 C17 C18 117.56(19) . .
C23 C18 C19 119.4(2) . .
C23 C18 C17 119.59(19) . .
C19 C18 C17 121.04(18) . .
C20 C19 C18 120.42(19) . .
C20 C19 H19 119.8 . .
C18 C19 H19 119.8 . .
C19 C20 C21 119.1(2) . .
C19 C20 C24 121.20(19) . .
C21 C20 C24 119.67(19) . .
C22 C21 C20 121.1(2) . .
C22 C21 H21 119.4 . .
C20 C21 H21 119.4 . .
C23 C22 C21 118.76(19) . .
C23 C22 C25 120.3(2) . .
C21 C22 C25 120.9(2) . .
C22 C23 C18 121.2(2) . .
C22 C23 H23 119.4 . .
C18 C23 H23 119.4 . .
O6 C24 O5 124.8(2) . .
O6 C24 C20 118.24(19) . .
O5 C24 C20 116.96(18) . .
C22 C25 H25A 109.5 . .
C22 C25 H25B 109.5 . .
H25A C25 H25B 109.5 . .
C22 C25 H25C 109.5 . .
H25A C25 H25C 109.5 . .
H25B C25 H25C 109.5 . .

loop_
_geom_bond_atom_site_label_1
_geom_bond_atom_site_label_2
_geom_bond_distance
_geom_bond_site_symmetry_2
Ni1 O3 2.0474(14) .
Ni1 O5 2.0524(14) 5_676
Ni1 O1W 2.0849(15) .
Ni1 O2W 2.0868(15) .
Ni1 N1 2.0997(18) .
Ni1 N4 2.1431(19) 6_556
S1 C7 1.716(2) .
S1 C10 1.716(2) .
O1W H1A 0.8502 .
O1W H1B 0.8511 .
O2W H2A 0.8559 .
O2W H2B 0.8608 .
O3W H3A 0.8657 .
O3W H3B 0.8684 .
O1 C6 1.228(3) .
O2 C11 1.224(3) .
O3 C17 1.256(3) .
O4 C17 1.262(3) .
O5 C24 1.263(3) .
O6 C24 1.250(3) .
N1 C1 1.338(3) .
N1 C5 1.338(3) .
N2 C6 1.345(3) .
N2 C4 1.413(3) .
N2 H2C 0.8600 .
N3 C11 1.352(3) .
N3 C12 1.421(3) .
N3 H3C 0.8600 .
N4 C16 1.334(3) .
N4 C15 1.346(3) .
C1 C2 1.376(4) .
C1 H1 0.9300 .
C2 C3 1.372(4) .
C2 H2 0.9300 .
C3 C4 1.378(3) .
C3 H3 0.9300 .
C4 C5 1.383(3) .
C5 H5 0.9300 .
C6 C7 1.481(3) .
C7 C8 1.366(3) .
C8 C9 1.408(3) .
C8 H8 0.9300 .
C9 C10 1.360(3) .
C9 H9 0.9300 .
C10 C11 1.475(3) .
C12 C16 1.380(3) .
C12 C13 1.378(3) .
C13 C14 1.376(3) .
C13 H13 0.9300 .
C14 C15 1.373(3) .
C14 H14 0.9300 .
C15 H15 0.9300 .
C16 H16 0.9300 .
C17 C18 1.502(3) .
C18 C23 1.390(3) .
C18 C19 1.389(3) .
C19 C20 1.389(3) .
C19 H19 0.9300 .
C20 C21 1.397(3) .
C20 C24 1.504(3) .
C21 C22 1.385(3) .
C21 H21 0.9300 .
C22 C23 1.386(3) .
C22 C25 1.501(3) .
C23 H23 0.9300 .
C25 H25A 0.9600 .
C25 H25B 0.9600 .
C25 H25C 0.9600 .

loop_
_geom_hbond_atom_site_label_D
_geom_hbond_atom_site_label_H
_geom_hbond_atom_site_label_A
_geom_hbond_distance_DH
_geom_hbond_distance_HA
_geom_hbond_distance_DA
_geom_hbond_angle_DHA
_geom_hbond_site_symmetry_A
N2 H2C O1 0.86 2.27 3.047(2) 150 8_755
N3 H3C O2 0.86 2.32 3.071(3) 147 7_585
O1W H1A O6 0.85 1.83 2.639(2) 158 5_676
O1W H1B O3W 0.85 2.09 2.897(3) 158 .
O2W H2A O4 0.86 1.79 2.592(2) 156 .
O2W H2B O3W 0.86 1.99 2.757(3) 149 .
O3W H3A O4 0.87 1.90 2.744(3) 163 7_576
O3W H3B O6 0.87 1.84 2.698(3) 167 3_645

loop_
_geom_torsion_atom_site_label_1
_geom_torsion_atom_site_label_2
_geom_torsion_atom_site_label_3
_geom_torsion_atom_site_label_4
_geom_torsion
_geom_torsion_site_symmetry_1
C5 N1 C1 C2 -1.4(5) .
Ni1 N1 C1 C2 169.8(3) .
N1 C1 C2 C3 0.5(6) .
C1 C2 C3 C4 1.3(5) .
C2 C3 C4 C5 -2.1(4) .
C2 C3 C4 N2 -177.8(3) .
C6 N2 C4 C3 -150.2(2) .
C6 N2 C4 C5 34.3(3) .
C1 N1 C5 C4 0.6(3) .
Ni1 N1 C5 C4 -170.99(16) .
C3 C4 C5 N1 1.2(3) .
N2 C4 C5 N1 176.72(19) .
C4 N2 C6 O1 1.6(3) .
C4 N2 C6 C7 -178.07(19) .
O1 C6 C7 C8 -175.2(2) .
N2 C6 C7 C8 4.5(3) .
O1 C6 C7 S1 4.6(3) .
N2 C6 C7 S1 -175.75(15) .
C10 S1 C7 C8 0.65(18) .
C10 S1 C7 C6 -179.17(17) .
C6 C7 C8 C9 178.9(2) .
S1 C7 C8 C9 -0.9(3) .
C7 C8 C9 C10 0.7(3) .
C8 C9 C10 C11 175.6(2) .
C8 C9 C10 S1 -0.2(3) .
C7 S1 C10 C9 -0.22(19) .
C7 S1 C10 C11 -176.64(19) .
C12 N3 C11 O2 5.2(4) .
C12 N3 C11 C10 -174.6(2) .
C9 C10 C11 O2 -166.7(3) .
S1 C10 C11 O2 9.0(3) .
C9 C10 C11 N3 13.1(4) .
S1 C10 C11 N3 -171.23(17) .
C11 N3 C12 C16 65.7(3) .
C11 N3 C12 C13 -113.7(3) .
C16 C12 C13 C14 -1.2(3) .
N3 C12 C13 C14 178.2(2) .
C12 C13 C14 C15 1.4(4) .
C16 N4 C15 C14 -0.4(3) .
Ni1 N4 C15 C14 178.97(18) 6_666
C13 C14 C15 N4 -0.6(4) .
C15 N4 C16 C12 0.6(3) .
Ni1 N4 C16 C12 -178.74(17) 6_666
C13 C12 C16 N4 0.2(4) .
N3 C12 C16 N4 -179.2(2) .
Ni1 O3 C17 O4 -12.4(3) .
Ni1 O3 C17 C18 166.77(13) .
O3 C17 C18 C23 157.88(19) .
O4 C17 C18 C23 -22.9(3) .
O3 C17 C18 C19 -22.2(3) .
O4 C17 C18 C19 157.1(2) .
C23 C18 C19 C20 -1.3(3) .
C17 C18 C19 C20 178.72(19) .
C18 C19 C20 C21 -0.2(3) .
C18 C19 C20 C24 -179.23(19) .
C19 C20 C21 C22 1.3(3) .
C24 C20 C21 C22 -179.7(2) .
C20 C21 C22 C23 -0.8(3) .
C20 C21 C22 C25 178.4(2) .
C21 C22 C23 C18 -0.8(3) .
C25 C22 C23 C18 180.0(2) .
C19 C18 C23 C22 1.9(3) .
C17 C18 C23 C22 -178.17(19) .
Ni1 O5 C24 O6 -22.8(3) 5_676
Ni1 O5 C24 C20 157.40(14) 5_676
C19 C20 C24 O6 155.4(2) .
C21 C20 C24 O6 -23.6(3) .
C19 C20 C24 O5 -24.8(3) .
C21 C20 C24 O5 156.2(2) .
